data_2205931
loop_
_publ_author_name
'Hartung, Jens'
'Altermann, Sabine'
'Svoboda, Ingrid'
'Fuess, Hartmut'

_publ_section_title
;
 5-(4-Methoxyphenyl)-4-methyl-2-thioxo-2,3-dihydro-1,3-thiazol-3-yl
 benzoate at 100K
;
_journal_issue 6
_journal_name_full 'Acta Crystallographica Section E'
_journal_page_first o1738
_journal_page_last o1740
_journal_paper_doi 10.1107/S1600536805013061
_journal_volume 61
_journal_year 2005
_chemical_formula_iupac 'C18 H15 N O3 S2'
_chemical_formula_moiety 'C18 H15 N O3 S2'
_chemical_formula_sum 'C18 H15 N O3 S2'
_chemical_formula_weight 357.43
_chemical_name_systematic
;
5-(4-Methoxyphenyl)-4-methyl-2-thioxo-2,3-dihydro-1,3-thiazol-3-yl benzoate
;
_space_group_IT_number 14
_symmetry_cell_setting monoclinic
_symmetry_space_group_name_Hall '-P 2ybc'
_symmetry_space_group_name_H-M 'P 1 21/c 1'
_atom_sites_solution_hydrogens difmap
_atom_sites_solution_primary direct
_atom_sites_solution_secondary difmap
_audit_creation_method SHELXL-97
_cell_angle_alpha 90.00
_cell_angle_beta 92.735(7)
_cell_angle_gamma 90.00
_cell_formula_units_Z 4
_cell_length_a 7.3037(5)
_cell_length_b 15.2870(10)
_cell_length_c 14.9850(10)
_cell_measurement_reflns_used 2804
_cell_measurement_temperature 100(2)
_cell_measurement_theta_max 24.000
_cell_measurement_theta_min 2.844
_cell_volume 1671.19(19)
_computing_cell_refinement
;
CrysAlis RED (Oxford Diffraction, 2002)
;
_computing_data_collection
;
CrysAlis CCD (Oxford Diffraction, 2002)
;
_computing_data_reduction
;
CrysAlis RED
;
_computing_molecular_graphics
;
PLATON2003 (Spek, 1990, 2003) and ORTEP-3 (Farrugia, 1997, 2005)
;
_computing_publication_material SHELXL97
_computing_structure_refinement 'SHELXL97 (Sheldrick, 1997)'
_computing_structure_solution 'SHELXS97 (Sheldrick, 1997)'
_diffrn_ambient_temperature 100(2)
_diffrn_measured_fraction_theta_full 0.989
_diffrn_measured_fraction_theta_max 0.989
_diffrn_measurement_device_type
;
Oxford Diffraction Xcalibur (TM) diffractometer
with a Sapphire CCD detector
;
_diffrn_measurement_method 'Rotation method data acquisition using \w'
_diffrn_radiation_monochromator graphite
_diffrn_radiation_source 'fine-focus sealed tube'
_diffrn_radiation_type MoK\a
_diffrn_radiation_wavelength 0.71073
_diffrn_reflns_av_R_equivalents 0.0370
_diffrn_reflns_av_sigmaI/netI 0.0317
_diffrn_reflns_limit_h_max 6
_diffrn_reflns_limit_h_min -9
_diffrn_reflns_limit_k_max 19
_diffrn_reflns_limit_k_min -19
_diffrn_reflns_limit_l_max 18
_diffrn_reflns_limit_l_min -18
_diffrn_reflns_number 10562
_diffrn_reflns_theta_full 26.37
_diffrn_reflns_theta_max 26.37
_diffrn_reflns_theta_min 4.14
_diffrn_standards_decay_% 0
_exptl_absorpt_coefficient_mu 0.334
_exptl_absorpt_correction_type none
_exptl_crystal_colour 'light brown'
_exptl_crystal_density_diffrn 1.421
_exptl_crystal_density_method 'not measured'
_exptl_crystal_description prism
_exptl_crystal_F_000 744
_exptl_crystal_size_max 0.36
_exptl_crystal_size_mid 0.14
_exptl_crystal_size_min 0.12
_refine_diff_density_max 0.315
_refine_diff_density_min -0.240
_refine_ls_extinction_method none
_refine_ls_goodness_of_fit_ref 1.095
_refine_ls_hydrogen_treatment mixed
_refine_ls_matrix_type full
_refine_ls_number_parameters 262
_refine_ls_number_reflns 3376
_refine_ls_number_restraints 0
_refine_ls_restrained_S_all 1.095
_refine_ls_R_factor_all 0.0474
_refine_ls_R_factor_gt 0.0368
_refine_ls_shift/su_max 0.011
_refine_ls_shift/su_mean 0.001
_refine_ls_structure_factor_coef Fsqd
_refine_ls_weighting_details 'calc w = 1/[\s^2^(Fo^2^)+(0.0392P)^2^+0.8411P] where P = (Fo^2^+2Fc^2^)/3'
_refine_ls_weighting_scheme calc
_refine_ls_wR_factor_gt 0.0856
_refine_ls_wR_factor_ref 0.0900
_reflns_number_gt 2885
_reflns_number_total 3376
_reflns_threshold_expression I>2\s(I)
_cod_data_source_file fl6159.cif
_cod_data_source_block I
_cod_original_sg_symbol_H-M 'P 21/c'
_cod_database_code 2205931
_cod_database_fobs_code 2205931

loop_
_symmetry_equiv_pos_as_xyz
'x, y, z'
'-x, y+1/2, -z+1/2'
'-x, -y, -z'
'x, -y-1/2, z-1/2'

loop_
_atom_site_label
_atom_site_fract_x
_atom_site_fract_y
_atom_site_fract_z
_atom_site_U_iso_or_equiv
_atom_site_adp_type
_atom_site_calc_flag
_atom_site_occupancy
_atom_site_type_symbol
C2 0.4594(2) 0.57030(12) 0.62253(12) 0.0197(4) Uani d 1 C
C4 0.7214(2) 0.63432(12) 0.55991(12) 0.0175(4) Uani d 1 C
C5 0.6186(2) 0.70688(12) 0.56984(11) 0.0173(4) Uani d 1 C
C6 0.9108(3) 0.62490(13) 0.52892(14) 0.0219(4) Uani d 1 C
H6A 0.989(3) 0.6002(14) 0.5724(15) 0.026 Uiso d 1 H
H6B 0.958(3) 0.6820(15) 0.5147(14) 0.026 Uiso d 1 H
H6C 0.907(3) 0.5871(14) 0.4749(15) 0.026 Uiso d 1 H
C7 0.6587(2) 0.79878(12) 0.54927(12) 0.0170(4) Uani d 1 C
C8 0.7180(2) 0.82399(12) 0.46591(12) 0.0193(4) Uani d 1 C
H8 0.734(3) 0.7791(14) 0.4198(14) 0.023 Uiso d 1 H
C9 0.7528(2) 0.91125(12) 0.44665(13) 0.0197(4) Uani d 1 C
H9 0.794(3) 0.9269(14) 0.3907(14) 0.024 Uiso d 1 H
C10 0.7283(2) 0.97448(12) 0.51130(12) 0.0176(4) Uani d 1 C
C11 0.6682(2) 0.95065(12) 0.59506(12) 0.0191(4) Uani d 1 C
H11 0.643(3) 1.0007(13) 0.6465(14) 0.023 Uiso d 1 H
C12 0.6339(2) 0.86376(12) 0.61321(12) 0.0178(4) Uani d 1 C
H12 0.594(3) 0.8485(14) 0.6708(14) 0.021 Uiso d 1 H
C13 0.8255(3) 1.09062(13) 0.41788(14) 0.0232(4) Uani d 1 C
H13A 0.734(3) 1.0797(14) 0.3702(15) 0.028 Uiso d 1 H
H13B 0.850(3) 1.1518(16) 0.4263(14) 0.028 Uiso d 1 H
H13C 0.941(3) 1.0627(14) 0.4035(14) 0.028 Uiso d 1 H
C14 0.7956(2) 0.45820(12) 0.67019(12) 0.0174(4) Uani d 1 C
C15 0.8298(2) 0.36317(12) 0.67610(12) 0.0180(4) Uani d 1 C
C16 0.9816(3) 0.33409(13) 0.72842(12) 0.0208(4) Uani d 1 C
H16 1.061(3) 0.3759(14) 0.7587(14) 0.025 Uiso d 1 H
C17 1.0138(3) 0.24510(13) 0.73770(13) 0.0221(4) Uani d 1 C
H17 1.115(3) 0.2268(14) 0.7737(14) 0.027 Uiso d 1 H
C18 0.8941(3) 0.18541(13) 0.69555(13) 0.0234(4) Uani d 1 C
H18 0.913(3) 0.1256(16) 0.7039(14) 0.028 Uiso d 1 H
C19 0.7427(3) 0.21465(13) 0.64422(13) 0.0246(4) Uani d 1 C
H19 0.661(3) 0.1751(15) 0.6142(15) 0.029 Uiso d 1 H
C20 0.7105(3) 0.30319(13) 0.63364(12) 0.0211(4) Uani d 1 C
H20 0.608(3) 0.3250(14) 0.5977(15) 0.025 Uiso d 1 H
N3 0.6269(2) 0.56077(10) 0.58826(10) 0.0176(3) Uani d 1 N
O1 0.70484(17) 0.47792(8) 0.58709(8) 0.0188(3) Uani d 1 O
O2 0.83525(18) 0.51379(8) 0.72345(9) 0.0232(3) Uani d 1 O
O3 0.76131(18) 1.06166(8) 0.50143(9) 0.0230(3) Uani d 1 O
S1 0.40906(6) 0.68071(3) 0.61623(3) 0.02073(13) Uani d 1 S
S2 0.33062(7) 0.49172(3) 0.66366(3) 0.02480(14) Uani d 1 S

loop_
_atom_site_aniso_label
_atom_site_aniso_U_11
_atom_site_aniso_U_22
_atom_site_aniso_U_33
_atom_site_aniso_U_12
_atom_site_aniso_U_13
_atom_site_aniso_U_23
C2 0.0200(9) 0.0227(9) 0.0162(9) 0.0001(8) -0.0020(7) 0.0015(7)
C4 0.0181(9) 0.0193(9) 0.0149(8) -0.0009(7) -0.0017(7) 0.0004(7)
C5 0.0150(8) 0.0214(9) 0.0154(8) -0.0006(7) -0.0005(7) 0.0011(7)
C6 0.0178(9) 0.0212(10) 0.0269(10) -0.0004(8) 0.0033(8) 0.0012(9)
C7 0.0127(8) 0.0192(9) 0.0190(9) 0.0007(7) -0.0020(7) 0.0018(7)
C8 0.0189(9) 0.0206(9) 0.0182(9) 0.0024(7) -0.0002(7) -0.0017(8)
C9 0.0188(9) 0.0226(10) 0.0176(9) 0.0014(7) 0.0017(7) 0.0032(8)
C10 0.0131(8) 0.0175(9) 0.0218(9) 0.0009(7) -0.0023(7) 0.0026(7)
C11 0.0161(9) 0.0217(9) 0.0194(9) 0.0035(7) -0.0006(7) -0.0015(8)
C12 0.0146(8) 0.0228(10) 0.0157(9) 0.0027(7) -0.0004(7) 0.0029(7)
C13 0.0220(10) 0.0202(10) 0.0278(10) -0.0012(8) 0.0035(8) 0.0047(8)
C14 0.0152(8) 0.0204(9) 0.0168(8) -0.0006(7) 0.0019(7) 0.0011(8)
C15 0.0204(9) 0.0185(9) 0.0150(8) -0.0002(7) 0.0007(7) 0.0006(7)
C16 0.0204(9) 0.0244(10) 0.0175(9) -0.0012(8) -0.0001(7) 0.0001(8)
C17 0.0192(9) 0.0267(10) 0.0204(9) 0.0054(8) 0.0001(8) 0.0043(8)
C18 0.0275(10) 0.0172(10) 0.0259(10) 0.0056(8) 0.0066(8) 0.0014(8)
C19 0.0274(10) 0.0205(10) 0.0256(10) -0.0020(8) -0.0004(8) -0.0067(8)
C20 0.0210(9) 0.0232(10) 0.0187(9) 0.0032(8) -0.0028(8) -0.0029(8)
N3 0.0180(7) 0.0152(7) 0.0195(7) 0.0014(6) -0.0011(6) 0.0025(6)
O1 0.0235(7) 0.0151(6) 0.0175(6) 0.0032(5) -0.0018(5) 0.0001(5)
O2 0.0276(7) 0.0196(7) 0.0218(7) -0.0016(6) -0.0032(6) -0.0018(6)
O3 0.0273(7) 0.0182(7) 0.0235(7) -0.0021(5) 0.0028(6) 0.0007(5)
S1 0.0170(2) 0.0207(2) 0.0248(3) 0.00183(18) 0.00374(18) 0.00421(19)
S2 0.0237(3) 0.0248(3) 0.0262(3) -0.0042(2) 0.00374(19) 0.0058(2)

loop_
_atom_type_symbol
_atom_type_description
_atom_type_scat_dispersion_real
_atom_type_scat_dispersion_imag
_atom_type_scat_source
C C 0.0033 0.0016 'International Tables Vol C Tables 4.2.6.8 and 6.1.1.4'
H H 0.0000 0.0000 'International Tables Vol C Tables 4.2.6.8 and 6.1.1.4'
N N 0.0061 0.0033 'International Tables Vol C Tables 4.2.6.8 and 6.1.1.4'
O O 0.0106 0.0060 'International Tables Vol C Tables 4.2.6.8 and 6.1.1.4'
S S 0.1246 0.1234 'International Tables Vol C Tables 4.2.6.8 and 6.1.1.4'

loop_
_geom_angle_atom_site_label_1
_geom_angle_atom_site_label_2
_geom_angle_atom_site_label_3
_geom_angle
_geom_angle_publ_flag
N3 C2 S2 126.80(15) ?
N3 C2 S1 106.09(13) yes
S2 C2 S1 127.11(11) ?
C5 C4 N3 109.99(16) yes
C5 C4 C6 130.07(17) ?
N3 C4 C6 119.87(16) ?
C4 C5 C7 130.05(17) ?
C4 C5 S1 110.83(14) yes
C7 C5 S1 119.11(13) ?
C4 C6 H6A 111.8(13) ?
C4 C6 H6B 109.3(13) ?
H6A C6 H6B 107.9(19) ?
C4 C6 H6C 108.6(12) ?
H6A C6 H6C 109.2(18) ?
H6B C6 H6C 110.0(18) ?
C8 C7 C12 118.24(17) ?
C8 C7 C5 121.66(16) ?
C12 C7 C5 120.09(16) ?
C9 C8 C7 121.21(17) ?
C9 C8 H8 119.6(12) ?
C7 C8 H8 119.2(12) ?
C10 C9 C8 119.52(17) ?
C10 C9 H9 120.4(13) ?
C8 C9 H9 120.1(13) ?
O3 C10 C9 125.19(16) ?
O3 C10 C11 114.63(16) ?
C9 C10 C11 120.17(17) ?
C12 C11 C10 119.68(17) ?
C12 C11 H11 119.3(11) ?
C10 C11 H11 121.0(11) ?
C11 C12 C7 121.17(17) ?
C11 C12 H12 118.7(13) ?
C7 C12 H12 120.2(13) ?
O3 C13 H13A 110.5(13) ?
O3 C13 H13B 104.7(13) ?
H13A C13 H13B 112.3(18) ?
O3 C13 H13C 112.4(13) ?
H13A C13 H13C 109.4(18) ?
H13B C13 H13C 107.5(18) ?
O2 C14 O1 121.73(16) yes
O2 C14 C15 128.79(17) ?
O1 C14 C15 109.48(14) ?
C20 C15 C16 120.45(17) ?
C20 C15 C14 121.23(16) ?
C16 C15 C14 118.27(16) ?
C17 C16 C15 119.61(18) ?
C17 C16 H16 120.7(13) ?
C15 C16 H16 119.7(13) ?
C16 C17 C18 119.81(18) ?
C16 C17 H17 118.5(14) ?
C18 C17 H17 121.7(14) ?
C19 C18 C17 120.36(18) ?
C19 C18 H18 119.9(14) ?
C17 C18 H18 119.7(13) ?
C20 C19 C18 120.31(18) ?
C20 C19 H19 118.2(14) ?
C18 C19 H19 121.5(14) ?
C19 C20 C15 119.46(18) ?
C19 C20 H20 121.8(13) ?
C15 C20 H20 118.8(13) ?
C2 N3 O1 118.70(14) yes
C2 N3 C4 119.78(15) yes
O1 N3 C4 121.42(14) ?
N3 O1 C14 111.00(13) yes
C10 O3 C13 117.72(15) ?
C2 S1 C5 93.27(9) yes

loop_
_geom_bond_atom_site_label_1
_geom_bond_atom_site_label_2
_geom_bond_distance
_geom_bond_publ_flag
C2 N3 1.357(2) yes
C2 S2 1.6619(19) ?
C2 S1 1.7290(19) yes
C4 C5 1.352(3) yes
C4 N3 1.396(2) yes
C4 C6 1.488(3) yes
C5 C7 1.471(3) yes
C5 S1 1.7567(18) yes
C6 H6A 0.93(2) ?
C6 H6B 0.97(2) ?
C6 H6C 0.99(2) ?
C7 C8 1.396(3) ?
C7 C12 1.398(3) ?
C8 C9 1.391(3) ?
C8 H8 0.98(2) ?
C9 C10 1.386(3) ?
C9 H9 0.93(2) ?
C10 O3 1.364(2) ?
C10 C11 1.398(3) ?
C11 C12 1.381(3) ?
C11 H11 1.11(2) ?
C12 H12 0.95(2) ?
C13 O3 1.428(2) ?
C13 H13A 0.97(2) ?
C13 H13B 0.96(2) ?
C13 H13C 0.98(2) ?
C14 O2 1.192(2) yes
C14 O1 1.415(2) yes
C14 C15 1.476(3) yes
C15 C20 1.397(3) ?
C15 C16 1.399(3) ?
C16 C17 1.386(3) ?
C16 H16 0.96(2) ?
C17 C18 1.394(3) ?
C17 H17 0.94(2) ?
C18 C19 1.390(3) ?
C18 H18 0.93(2) ?
C19 C20 1.382(3) ?
C19 H19 0.95(2) ?
C20 H20 0.96(2) ?
N3 O1 1.3892(18) ?

loop_
_geom_torsion_atom_site_label_1
_geom_torsion_atom_site_label_2
_geom_torsion_atom_site_label_3
_geom_torsion_atom_site_label_4
_geom_torsion
N3 C4 C5 C7 -179.85(17)
C6 C4 C5 C7 3.1(3)
N3 C4 C5 S1 1.10(18)
C6 C4 C5 S1 -175.93(17)
C4 C5 C7 C8 51.3(3)
S1 C5 C7 C8 -129.72(16)
C4 C5 C7 C12 -130.1(2)
S1 C5 C7 C12 48.9(2)
C12 C7 C8 C9 0.4(3)
C5 C7 C8 C9 178.97(16)
C7 C8 C9 C10 0.0(3)
C8 C9 C10 O3 178.54(17)
C8 C9 C10 C11 -0.3(3)
O3 C10 C11 C12 -178.76(16)
C9 C10 C11 C12 0.2(3)
C10 C11 C12 C7 0.2(3)
C8 C7 C12 C11 -0.5(3)
C5 C7 C12 C11 -179.10(16)
O2 C14 C15 C20 149.50(19)
O1 C14 C15 C20 -31.2(2)
O2 C14 C15 C16 -28.0(3)
O1 C14 C15 C16 151.29(16)
C20 C15 C16 C17 0.3(3)
C14 C15 C16 C17 177.83(17)
C15 C16 C17 C18 -0.6(3)
C16 C17 C18 C19 0.0(3)
C17 C18 C19 C20 0.8(3)
C18 C19 C20 C15 -1.0(3)
C16 C15 C20 C19 0.5(3)
C14 C15 C20 C19 -176.98(17)
S2 C2 N3 O1 -0.8(2)
S1 C2 N3 O1 178.31(11)
S2 C2 N3 C4 -177.12(13)
S1 C2 N3 C4 2.0(2)
C5 C4 N3 C2 -2.1(2)
C6 C4 N3 C2 175.26(16)
C5 C4 N3 O1 -178.33(14)
C6 C4 N3 O1 -0.9(2)
C2 N3 O1 C14 -83.74(18)
C4 N3 O1 C14 92.51(18)
O2 C14 O1 N3 -16.8(2)
C15 C14 O1 N3 163.86(14)
C9 C10 O3 C13 0.3(3)
C11 C10 O3 C13 179.19(16)
N3 C2 S1 C5 -1.02(13)
S2 C2 S1 C5 178.09(13)
C4 C5 S1 C2 -0.05(14)
C7 C5 S1 C2 -179.22(14)

loop_
_cod_related_entry_id
_cod_related_entry_database
_cod_related_entry_code
1 ChemSpider 21129456
